data_4330616
loop_
_publ_author_name
'Ilya M. Sluch'
'Anthea J. Miranda'
'Oussama Elbjeirami'
'Mohammad A. Omary'
'LeGrande M. Slaughter'

_publ_section_title
;
 Interplay of Metallophilic Interactions, \p-\p Stacking, and Ligand
 Substituent Effects in the Structures and Luminescence Properties of
 Neutral PtII and PdII Aryl Isocyanide Complexes
;
_journal_name_full 'Inorganic Chemistry'
_journal_page_first 10728
_journal_page_last 10746
_journal_paper_doi 10.1021/ic301104a
_journal_volume 51
_journal_year 2012
_chemical_formula_moiety 'C14 H10 Cl2 N2 Pt'
_chemical_formula_sum 'C14 H10 Cl2 N2 Pt'
_chemical_formula_weight 472.23
_chemical_name_common 'Bis(phenylisocyanide) platinum dichloride'
_chemical_name_systematic cis-Dichlorobis(phenylisocyanide)platinum(II)
_space_group_IT_number 14
_symmetry_cell_setting monoclinic
_symmetry_Int_Tables_number 14
_symmetry_space_group_name_Hall '-P 2ybc'
_symmetry_space_group_name_H-M 'P 1 21/c 1'
_atom_sites_solution_hydrogens geom
_atom_sites_solution_primary direct
_atom_sites_solution_secondary difmap
_audit_creation_method SHELXL-97
_cell_angle_alpha 90.00
_cell_angle_beta 92.184(2)
_cell_angle_gamma 90.00
_cell_formula_units_Z 4
_cell_length_a 15.9578(6)
_cell_length_b 15.3189(5)
_cell_length_c 6.5520(3)
_cell_measurement_reflns_used 9993
_cell_measurement_temperature 300(2)
_cell_measurement_theta_max 27.13
_cell_measurement_theta_min 2.66
_cell_volume 1600.51(11)
_computing_cell_refinement 'Bruker SAINT'
_computing_data_collection 'Bruker APEX2'
_computing_data_reduction 'Bruker SAINT'
_computing_molecular_graphics 'Bruker SHELXTL (XP)'
_computing_publication_material 'Bruker SHELXTL (XCIF)'
_computing_structure_refinement 'Bruker SHELXTL (XL)'
_computing_structure_solution 'Bruker SHELXTL (XS)'
_diffrn_ambient_temperature 300(2)
_diffrn_detector_area_resol_mean 0.75
_diffrn_measured_fraction_theta_full 0.998
_diffrn_measured_fraction_theta_max 0.998
_diffrn_measurement_device_type 'Bruker SMART APEX II CCD'
_diffrn_measurement_method 'phi and omega scans'
_diffrn_radiation_monochromator graphite
_diffrn_radiation_probe x-ray
_diffrn_radiation_type MoK\a
_diffrn_radiation_wavelength 0.71073
_diffrn_reflns_av_R_equivalents 0.0439
_diffrn_reflns_av_sigmaI/netI 0.0223
_diffrn_reflns_limit_h_max 20
_diffrn_reflns_limit_h_min -20
_diffrn_reflns_limit_k_max 19
_diffrn_reflns_limit_k_min 0
_diffrn_reflns_limit_l_max 8
_diffrn_reflns_limit_l_min 0
_diffrn_reflns_number 34875
_diffrn_reflns_theta_full 27.16
_diffrn_reflns_theta_max 27.16
_diffrn_reflns_theta_min 1.28
_diffrn_source 'fine-focus sealed tube'
_diffrn_standards_decay_% N/A
_diffrn_standards_interval_count N/A
_diffrn_standards_interval_time N/A
_diffrn_standards_number 0
_exptl_absorpt_coefficient_mu 9.088
_exptl_absorpt_correction_T_max 0.2793
_exptl_absorpt_correction_T_min 0.1224
_exptl_absorpt_correction_type multi-scan
_exptl_absorpt_process_details 'Bruker TWINABS'
_exptl_crystal_colour yellow
_exptl_crystal_density_diffrn 1.960
_exptl_crystal_description rod
_exptl_crystal_F_000 880
_exptl_crystal_recrystallization_method 'slow diff of n-hexane into dichloromethane soln'
_exptl_crystal_size_max 0.32
_exptl_crystal_size_mid 0.14
_exptl_crystal_size_min 0.14
_refine_diff_density_max 1.593
_refine_diff_density_min -3.047
_refine_diff_density_rms 0.145
_refine_ls_extinction_method none
_refine_ls_goodness_of_fit_ref 1.179
_refine_ls_hydrogen_treatment constr
_refine_ls_matrix_type full
_refine_ls_number_parameters 173
_refine_ls_number_reflns 3554
_refine_ls_number_restraints 0
_refine_ls_restrained_S_all 1.179
_refine_ls_R_factor_all 0.0482
_refine_ls_R_factor_gt 0.0391
_refine_ls_shift/su_max 0.000
_refine_ls_shift/su_mean 0.000
_refine_ls_structure_factor_coef Fsqd
_refine_ls_weighting_details 'calc w=1/[\s^2^(Fo^2^)+(0.0379P)^2^+41.3103P] where P=(Fo^2^+2Fc^2^)/3'
_refine_ls_weighting_scheme calc
_refine_ls_wR_factor_gt 0.1138
_refine_ls_wR_factor_ref 0.1189
_reflns_number_gt 5540
_reflns_number_total 6574
_reflns_threshold_expression >2sigma(I)
_cod_data_source_file ic301104a_si_002_06.cif
_cod_data_source_block cmplx5a_300K
_cod_original_sg_symbol_H-M 'P 21/c'
_cod_database_code 4330616

loop_
_symmetry_equiv_pos_as_xyz
'x, y, z'
'-x, y+1/2, -z+1/2'
'-x, -y, -z'
'x, -y-1/2, z-1/2'

loop_
_atom_site_label
_atom_site_type_symbol
_atom_site_fract_x
_atom_site_fract_y
_atom_site_fract_z
_atom_site_U_iso_or_equiv
_atom_site_adp_type
_atom_site_occupancy
_atom_site_symmetry_multiplicity
_atom_site_calc_flag
_atom_site_refinement_flags
Pt1 Pt 0.75692(3) 0.76724(3) 0.49141(8) 0.03553(13) Uani 1 1 d .
C1 C 0.8080(7) 0.6536(7) 0.4989(19) 0.039(2) Uani 1 1 d .
N1 N 0.8341(6) 0.5854(6) 0.5041(17) 0.046(2) Uani 1 1 d .
C11 C 0.8706(7) 0.5021(8) 0.5204(19) 0.042(3) Uani 1 1 d .
C12 C 0.8667(11) 0.4590(10) 0.704(2) 0.060(4) Uani 1 1 d .
H12 H 0.8396 0.4837 0.8130 0.072 Uiso 1 1 calc R
C13 C 0.9040(13) 0.3789(12) 0.721(3) 0.078(5) Uani 1 1 d .
H13 H 0.9017 0.3482 0.8431 0.094 Uiso 1 1 calc R
C14 C 0.9450(11) 0.3433(11) 0.559(4) 0.088(7) Uani 1 1 d .
H14 H 0.9723 0.2899 0.5742 0.105 Uiso 1 1 calc R
C15 C 0.9452(11) 0.3860(12) 0.381(3) 0.076(5) Uani 1 1 d .
H15 H 0.9715 0.3607 0.2715 0.091 Uiso 1 1 calc R
C16 C 0.9072(11) 0.4666(10) 0.356(2) 0.060(4) Uani 1 1 d .
H16 H 0.9068 0.4955 0.2311 0.072 Uiso 1 1 calc R
C2 C 0.6469(8) 0.7156(9) 0.486(2) 0.050(3) Uani 1 1 d .
N2 N 0.5831(7) 0.6857(8) 0.4885(19) 0.058(3) Uani 1 1 d .
C21 C 0.5048(10) 0.6468(11) 0.512(3) 0.073(5) Uani 1 1 d .
C22 C 0.4911(15) 0.6011(16) 0.683(3) 0.105(8) Uani 1 1 d .
H22 H 0.5339 0.5949 0.7818 0.126 Uiso 1 1 calc R
C23 C 0.415(2) 0.564(2) 0.711(5) 0.146(12) Uani 1 1 d .
H23 H 0.4043 0.5345 0.8316 0.175 Uiso 1 1 calc R
C24 C 0.3547(19) 0.570(2) 0.560(7) 0.179(16) Uani 1 1 d .
H24 H 0.3041 0.5414 0.5735 0.215 Uiso 1 1 calc R
C25 C 0.366(2) 0.617(3) 0.394(7) 0.23(2) Uani 1 1 d .
H25 H 0.3224 0.6255 0.2982 0.273 Uiso 1 1 calc R
C26 C 0.4440(18) 0.655(2) 0.362(4) 0.150(13) Uani 1 1 d .
H26 H 0.4542 0.6844 0.2410 0.179 Uiso 1 1 calc R
Cl1 Cl 0.88869(18) 0.8299(2) 0.5066(5) 0.0484(7) Uani 1 1 d .
Cl2 Cl 0.6961(2) 0.9049(2) 0.4877(6) 0.0601(9) Uani 1 1 d .

loop_
_atom_site_aniso_label
_atom_site_aniso_U_11
_atom_site_aniso_U_22
_atom_site_aniso_U_33
_atom_site_aniso_U_23
_atom_site_aniso_U_13
_atom_site_aniso_U_12
Pt1 0.0428(2) 0.0347(2) 0.0295(2) 0.0009(2) 0.0058(2) 0.00118(19)
C1 0.044(6) 0.038(6) 0.035(6) 0.003(5) 0.005(6) 0.005(5)
N1 0.050(6) 0.037(6) 0.052(7) -0.001(5) 0.002(5) 0.000(5)
C11 0.042(6) 0.037(6) 0.046(8) -0.002(5) -0.001(6) 0.001(5)
C12 0.078(11) 0.056(10) 0.047(9) 0.010(7) 0.001(8) 0.012(9)
C13 0.092(14) 0.055(11) 0.085(14) 0.016(9) -0.011(10) 0.022(10)
C14 0.073(12) 0.044(10) 0.14(2) 0.001(11) -0.015(12) 0.019(8)
C15 0.066(11) 0.067(12) 0.096(15) -0.029(10) 0.012(10) 0.007(9)
C16 0.073(11) 0.055(10) 0.054(9) -0.011(7) 0.010(7) 0.001(8)
C2 0.051(7) 0.060(8) 0.040(7) 0.002(6) -0.001(6) -0.005(6)
N2 0.055(7) 0.058(7) 0.062(9) 0.000(6) 0.003(6) -0.012(6)
C21 0.057(9) 0.078(11) 0.083(14) 0.006(9) -0.010(9) -0.023(8)
C22 0.086(16) 0.12(2) 0.111(18) 0.031(14) -0.003(12) -0.042(14)
C23 0.11(2) 0.16(3) 0.16(3) 0.03(2) 0.03(2) -0.07(2)
C24 0.088(19) 0.18(3) 0.26(5) 0.04(3) -0.03(3) -0.07(2)
C25 0.11(3) 0.28(5) 0.28(5) 0.11(4) -0.09(3) -0.10(3)
C26 0.11(2) 0.19(3) 0.14(3) 0.05(2) -0.038(17) -0.07(2)
Cl1 0.0461(15) 0.0498(17) 0.0495(18) -0.0026(15) 0.0035(15) -0.0044(13)
Cl2 0.0617(19) 0.0465(18) 0.072(2) -0.0001(18) 0.0052(19) 0.0156(15)

loop_
_atom_type_symbol
_atom_type_description
_atom_type_scat_dispersion_real
_atom_type_scat_dispersion_imag
_atom_type_scat_source
C C 0.0033 0.0016 'International Tables Vol C Tables 4.2.6.8 and 6.1.1.4'
H H 0.0000 0.0000 'International Tables Vol C Tables 4.2.6.8 and 6.1.1.4'
N N 0.0061 0.0033 'International Tables Vol C Tables 4.2.6.8 and 6.1.1.4'
Cl Cl 0.1484 0.1585 'International Tables Vol C Tables 4.2.6.8 and 6.1.1.4'
Pt Pt -1.7033 8.3905 'International Tables Vol C Tables 4.2.6.8 and 6.1.1.4'

loop_
_geom_angle_atom_site_label_1
_geom_angle_atom_site_label_2
_geom_angle_atom_site_label_3
_geom_angle
_geom_angle_site_symmetry_1
_geom_angle_site_symmetry_3
C1 Pt1 C2 90.8(5) . .
C1 Pt1 Cl1 89.4(3) . .
C2 Pt1 Cl1 178.5(4) . .
C1 Pt1 Cl2 179.1(4) . .
C2 Pt1 Cl2 89.6(4) . .
Cl1 Pt1 Cl2 90.15(12) . .
C1 Pt1 Pt1 82.2(4) . 4_575
C2 Pt1 Pt1 87.2(4) . 4_575
Cl1 Pt1 Pt1 94.26(9) . 4_575
Cl2 Pt1 Pt1 98.62(11) . 4_575
C1 Pt1 Pt1 81.2(4) . 4_576
C2 Pt1 Pt1 85.3(4) . 4_576
Cl1 Pt1 Pt1 93.32(9) . 4_576
Cl2 Pt1 Pt1 98.01(10) . 4_576
Pt1 Pt1 Pt1 161.69(3) 4_575 4_576
N1 C1 Pt1 176.6(10) . .
C1 N1 C11 176.2(14) . .
C16 C11 C12 122.4(14) . .
C16 C11 N1 119.5(13) . .
C12 C11 N1 118.0(12) . .
C13 C12 C11 118.0(15) . .
C13 C12 H12 121.0 . .
C11 C12 H12 121.0 . .
C12 C13 C14 120.7(17) . .
C12 C13 H13 119.7 . .
C14 C13 H13 119.7 . .
C15 C14 C13 119.6(17) . .
C15 C14 H14 120.2 . .
C13 C14 H14 120.2 . .
C14 C15 C16 121.6(17) . .
C14 C15 H15 119.2 . .
C16 C15 H15 119.2 . .
C11 C16 C15 117.6(16) . .
C11 C16 H16 121.2 . .
C15 C16 H16 121.2 . .
N2 C2 Pt1 178.2(13) . .
C2 N2 C21 174.3(16) . .
C22 C21 C26 121.0(19) . .
C22 C21 N2 119.1(17) . .
C26 C21 N2 119.8(18) . .
C21 C22 C23 120(2) . .
C21 C22 H22 119.8 . .
C23 C22 H22 119.8 . .
C24 C23 C22 119(3) . .
C24 C23 H23 120.7 . .
C22 C23 H23 120.7 . .
C25 C24 C23 122(3) . .
C25 C24 H24 119.2 . .
C23 C24 H24 119.2 . .
C24 C25 C26 120(3) . .
C24 C25 H25 121.0 . .
C26 C25 H25 119.9 . .
C21 C26 C25 118(3) . .
C21 C26 H26 121.0 . .
C25 C26 H26 121.0 . .

loop_
_geom_bond_atom_site_label_1
_geom_bond_atom_site_label_2
_geom_bond_distance
_geom_bond_site_symmetry_2
Pt1 C1 1.922(11) .
Pt1 C2 1.925(13) .
Pt1 Cl1 2.310(3) .
Pt1 Cl2 2.321(3) .
Pt1 Pt1 3.3183(8) 4_575
Pt1 Pt1 3.3183(8) 4_576
C1 N1 1.124(14) .
N1 C11 1.406(15) .
C11 C16 1.358(17) .
C11 C12 1.375(18) .
C12 C13 1.37(2) .
C12 H12 0.9300 .
C13 C14 1.38(3) .
C13 H13 0.9300 .
C14 C15 1.34(2) .
C14 H14 0.9300 .
C15 C16 1.38(2) .
C15 H15 0.9300 .
C16 H16 0.9300 .
C2 N2 1.117(16) .
N2 C21 1.398(18) .
C21 C22 1.34(2) .
C21 C26 1.36(3) .
C22 C23 1.36(3) .
C22 H22 0.9300 .
C23 C24 1.36(4) .
C23 H23 0.9300 .
C24 C25 1.33(4) .
C24 H24 0.9300 .
C25 C26 1.39(4) .
C25 H25 0.9300 .
C26 H26 0.9300 .

loop_
_geom_torsion_atom_site_label_1
_geom_torsion_atom_site_label_2
_geom_torsion_atom_site_label_3
_geom_torsion_atom_site_label_4
_geom_torsion
C16 C11 C12 C13 2(3)
N1 C11 C12 C13 -178.4(15)
C11 C12 C13 C14 1(3)
C12 C13 C14 C15 -3(3)
C13 C14 C15 C16 2(3)
C12 C11 C16 C15 -3(2)
N1 C11 C16 C15 177.5(14)
C14 C15 C16 C11 1(3)
C26 C21 C22 C23 -2(4)
N2 C21 C22 C23 179(2)
C21 C22 C23 C24 3(5)
C22 C23 C24 C25 -5(7)
C23 C24 C25 C26 6(8)
C22 C21 C26 C25 3(5)
N2 C21 C26 C25 -178(3)
C24 C25 C26 C21 -5(7)
